data_7158064
loop_
_publ_author_name
'Magre, Marc'
'Kuziola, Jennifer'
'N\"othling, Nils'
'Cornella, Josep'

_publ_section_title
;
 Dibismuthanes in catalysis: from synthesis and characterization to redox
 behavior towards oxidative cleavage of 1,2-diols.
;
_journal_issue 22
_journal_name_full 'Organic &amp; biomolecular chemistry'
_journal_page_first 4922
_journal_page_last 4929
_journal_paper_doi 10.1039/d1ob00367d
_journal_volume 19
_journal_year 2021
_chemical_formula_moiety 'C38 H30 Bi2 O'
_chemical_formula_sum 'C38 H30 Bi2 O'
_chemical_formula_weight 920.58
_chemical_name_systematic
;
4,6-bis(diphenylbismuthanyl)-10,11-dihydrodibenzo[b,f]oxepine
;
_chemical_properties_physical none
_space_group_crystal_system triclinic
_space_group_IT_number 2
_space_group_name_Hall '-P 1'
_space_group_name_H-M_alt 'P -1'
_atom_sites_solution_hydrogens geom
_atom_sites_solution_primary dual
_atom_sites_solution_secondary difmap
_audit_block_code KUJ-KA-131-01
_audit_creation_date 2020-08-26
_audit_creation_method
;
Olex2 1.3
(compiled 2020.07.31 svn.rc2a77460 for OlexSys, GUI svn.r6145)
;
_audit_update_record
;
2021-02-19 deposited with the CCDC.	2021-04-26 downloaded from the CCDC.
;
_cell_angle_alpha 83.462(6)
_cell_angle_beta 88.592(9)
_cell_angle_gamma 79.178(12)
_cell_formula_units_Z 2
_cell_length_a 10.6951(17)
_cell_length_b 10.8286(12)
_cell_length_c 13.7009(8)
_cell_measurement_reflns_used 49119
_cell_measurement_temperature 100(2)
_cell_measurement_theta_max 33.0996
_cell_measurement_theta_min 2.771
_cell_volume 1548.4(3)
_computing_cell_refinement 'EVALCCD V. 1.6, 2008'
_computing_data_collection 'DATCOL (Bruker AXS, 2006)'
_computing_data_reduction 'EVALCCD V. 1.6, 2008'
_computing_molecular_graphics 'DIAMOND (Crystal Impact GbR, 1997-2014)'
_computing_publication_material 'Olex2 1.3 (Dolomanov et al., 2009)'
_computing_structure_refinement 'SHELXL (Sheldrick, 2013)'
_computing_structure_solution 'SHELXS (Sheldrick, 2013)'
_diffrn_ambient_temperature 100(2)
_diffrn_detector_area_resol_mean 18.02
_diffrn_measured_fraction_theta_full 0.999
_diffrn_measured_fraction_theta_max 0.998
_diffrn_measurement_device_type 'Bruker AXS Enraf-Nonius KappaCCD'
_diffrn_measurement_method 'CCD \f- and \w-scans'
_diffrn_radiation_monochromator 'Incoatec Helios focusing multilayer optics'
_diffrn_radiation_source '0.2 x 2mm^2^ focus rotating anode'
_diffrn_radiation_type MoK\a
_diffrn_radiation_wavelength 0.71073
_diffrn_reflns_av_R_equivalents 0.0502
_diffrn_reflns_av_unetI/netI 0.0485
_diffrn_reflns_Laue_measured_fraction_full 0.999
_diffrn_reflns_Laue_measured_fraction_max 0.998
_diffrn_reflns_limit_h_max 16
_diffrn_reflns_limit_h_min -16
_diffrn_reflns_limit_k_max 16
_diffrn_reflns_limit_k_min -16
_diffrn_reflns_limit_l_max 21
_diffrn_reflns_limit_l_min -21
_diffrn_reflns_number 47337
_diffrn_reflns_point_group_measured_fraction_full 0.999
_diffrn_reflns_point_group_measured_fraction_max 0.998
_diffrn_reflns_theta_full 25.242
_diffrn_reflns_theta_max 33.080
_diffrn_reflns_theta_min 2.768
_diffrn_standards_number 0
_exptl_absorpt_coefficient_mu 11.378
_exptl_absorpt_correction_T_max 0.68309
_exptl_absorpt_correction_T_min 0.47746
_exptl_absorpt_correction_type gaussian
_exptl_absorpt_process_details 'SADABS (Bruker AXS, 2012)'
_exptl_crystal_colour colourless
_exptl_crystal_density_diffrn 1.975
_exptl_crystal_description prism
_exptl_crystal_F_000 864
_exptl_crystal_recrystallization_method 'Re-crystallisation from solvent:  dichloromethane, hexane'
_exptl_crystal_size_max 0.07
_exptl_crystal_size_mid 0.05
_exptl_crystal_size_min 0.04
_refine_diff_density_max 1.339
_refine_diff_density_min -1.781
_refine_diff_density_rms 0.172
_refine_ls_extinction_method none
_refine_ls_goodness_of_fit_ref 1.011
_refine_ls_hydrogen_treatment constr
_refine_ls_matrix_type full
_refine_ls_number_parameters 370
_refine_ls_number_reflns 11728
_refine_ls_number_restraints 0
_refine_ls_restrained_S_all 1.011
_refine_ls_R_factor_all 0.0555
_refine_ls_R_factor_gt 0.0314
_refine_ls_shift/su_max 0.003
_refine_ls_shift/su_mean 0.000
_refine_ls_structure_factor_coef Fsqd
_refine_ls_weighting_details 'w=1/[\s^2^(Fo^2^)+(0.0188P)^2^+1.7413P] where P=(Fo^2^+2Fc^2^)/3'
_refine_ls_weighting_scheme calc
_refine_ls_wR_factor_gt 0.0553
_refine_ls_wR_factor_ref 0.0613
_reflns_Friedel_coverage 0.000
_reflns_number_gt 8776
_reflns_number_total 11728
_reflns_threshold_expression 'I > 2\s(I)'
_cod_data_source_file d1ob00367d2.cif
_cod_data_source_block 13364sadabs
_cod_depositor_comments 'Adding full bibliography for 7158061--7158068.cif.'
_cod_database_code 7158064
_shelx_shelxl_version_number 2018/3
_shelx_space_group_comment
;
The symmetry employed for this shelxl refinement is uniquely defined
by the following loop, which should always be used as a source of
symmetry information in preference to the above space-group names.
They are only intended as comments.
;
_olex2_refinement_description
;
1. Fixed Uiso
 At 1.2 times of:
  All C(H) groups, All C(H,H) groups
2.a Secondary CH2 refined with riding coordinates:
 C7(H7A,H7B), C8(H8A,H8B)
2.b Aromatic/amide H refined with riding coordinates:
 C30(H30), C12(H12), C34(H34), C28(H28), C13(H13), C26(H26), C2(H2), C22(H22),
 C29(H29), C31(H31), C20(H20), C19(H19), C32(H32), C16(H16), C38(H38), C35(H35),
  C14(H14), C25(H25), C36(H36), C17(H17), C23(H23), C37(H37), C18(H18), C3(H3),
 C24(H24), C4(H4)
;
_olex2_submission_special_instructions 'No special instructions were received'

loop_
_space_group_symop_operation_xyz
'x, y, z'
'-x, -y, -z'

loop_
_atom_site_label
_atom_site_type_symbol
_atom_site_fract_x
_atom_site_fract_y
_atom_site_fract_z
_atom_site_U_iso_or_equiv
_atom_site_adp_type
_atom_site_occupancy
_atom_site_site_symmetry_order
_atom_site_calc_flag
_atom_site_refinement_flags_posn
_atom_site_refinement_flags_adp
_atom_site_refinement_flags_occupancy
_atom_site_disorder_assembly
_atom_site_disorder_group
Bi2 Bi 0.32395(2) 0.46716(2) 0.64265(2) 0.01953(3) Uani 1 1 d . . . . .
Bi1 Bi 0.50079(2) 0.33920(2) 0.88147(2) 0.02134(3) Uani 1 1 d . . . . .
O1 O 0.1902(2) 0.3852(2) 0.83985(17) 0.0221(5) Uani 1 1 d . . . . .
C21 C 0.5217(3) 0.1908(3) 0.7772(3) 0.0220(7) Uani 1 1 d . . . . .
C27 C 0.3270(3) 0.4446(3) 0.4807(3) 0.0225(7) Uani 1 1 d . . . . .
C10 C 0.1307(3) 0.3268(3) 0.7715(3) 0.0198(6) Uani 1 1 d . . . . .
C30 C 0.3380(4) 0.4095(4) 0.2812(3) 0.0287(8) Uani 1 1 d . . . . .
H30 H 0.341807 0.398662 0.213272 0.034 Uiso 1 1 calc R U . . .
C1 C 0.3355(3) 0.2829(3) 0.9690(2) 0.0203(6) Uani 1 1 d . . . . .
C33 C 0.1741(3) 0.6459(3) 0.6279(2) 0.0213(7) Uani 1 1 d . . . . .
C12 C 0.1308(3) 0.2852(3) 0.6025(3) 0.0221(7) Uani 1 1 d . . . . .
H12 H 0.162858 0.294805 0.537382 0.027 Uiso 1 1 calc R U . . .
C34 C 0.0462(3) 0.6465(3) 0.6490(3) 0.0231(7) Uani 1 1 d . . . . .
H34 H 0.017777 0.568634 0.664655 0.028 Uiso 1 1 calc R U . . .
C9 C 0.0271(3) 0.2652(3) 0.7927(3) 0.0231(7) Uani 1 1 d . . . . .
C11 C 0.1794(3) 0.3412(3) 0.6756(2) 0.0205(7) Uani 1 1 d . . . . .
C28 C 0.4198(3) 0.3518(4) 0.4453(3) 0.0279(8) Uani 1 1 d . . . . .
H28 H 0.479952 0.299874 0.489485 0.034 Uiso 1 1 calc R U . . .
C13 C 0.0348(3) 0.2147(3) 0.6241(3) 0.0251(7) Uani 1 1 d . . . . .
H13 H 0.004392 0.172757 0.574898 0.030 Uiso 1 1 calc R U . . .
C26 C 0.4435(4) 0.1009(4) 0.7810(3) 0.0284(8) Uani 1 1 d . . . . .
H26 H 0.379145 0.099992 0.829962 0.034 Uiso 1 1 calc R U . . .
C6 C 0.2109(3) 0.3244(3) 0.9366(2) 0.0213(7) Uani 1 1 d . . . . .
C2 C 0.3538(4) 0.2205(3) 1.0645(3) 0.0238(7) Uani 1 1 d . . . . .
H2 H 0.437838 0.189542 1.088309 0.029 Uiso 1 1 calc R U . . .
C22 C 0.6157(4) 0.1904(4) 0.7046(3) 0.0297(8) Uani 1 1 d . . . . .
H22 H 0.668647 0.252095 0.700454 0.036 Uiso 1 1 calc R U . . .
C29 C 0.4258(4) 0.3339(4) 0.3459(3) 0.0323(9) Uani 1 1 d . . . . .
H29 H 0.489619 0.270445 0.322700 0.039 Uiso 1 1 calc R U . . .
C15 C 0.6436(3) 0.2235(3) 0.9901(3) 0.0236(7) Uani 1 1 d . . . . .
C7 C -0.0254(4) 0.3590(4) 0.9565(3) 0.0336(9) Uani 1 1 d . . . . .
H7A H -0.032392 0.444726 0.920680 0.040 Uiso 1 1 calc R U . . .
H7B H -0.088563 0.363099 1.010640 0.040 Uiso 1 1 calc R U . . .
C31 C 0.2451(4) 0.5005(4) 0.3160(3) 0.0293(8) Uani 1 1 d . . . . .
H31 H 0.184235 0.551599 0.271903 0.035 Uiso 1 1 calc R U . . .
C20 C 0.6803(4) 0.2811(4) 1.0680(3) 0.0302(8) Uani 1 1 d . . . . .
H20 H 0.645398 0.367272 1.074135 0.036 Uiso 1 1 calc R U . . .
C19 C 0.7680(4) 0.2126(4) 1.1371(3) 0.0345(9) Uani 1 1 d . . . . .
H19 H 0.791848 0.252186 1.190359 0.041 Uiso 1 1 calc R U . . .
C32 C 0.2398(4) 0.5180(3) 0.4146(3) 0.0273(8) Uani 1 1 d . . . . .
H32 H 0.175399 0.581306 0.437363 0.033 Uiso 1 1 calc R U . . .
C16 C 0.6965(3) 0.0979(3) 0.9815(3) 0.0265(8) Uani 1 1 d . . . . .
H16 H 0.672642 0.058158 0.928331 0.032 Uiso 1 1 calc R U . . .
C38 C 0.2129(3) 0.7622(3) 0.6045(3) 0.0242(7) Uani 1 1 d . . . . .
H38 H 0.299712 0.763871 0.589143 0.029 Uiso 1 1 calc R U . . .
C8 C -0.0518(3) 0.2664(4) 0.8868(3) 0.0303(8) Uani 1 1 d . . . . .
H8A H -0.035955 0.180055 0.922289 0.036 Uiso 1 1 calc R U . . .
H8B H -0.143080 0.287529 0.868809 0.036 Uiso 1 1 calc R U . . .
C5 C 0.1059(3) 0.3148(3) 0.9973(3) 0.0258(7) Uani 1 1 d . . . . .
C35 C -0.0407(4) 0.7600(4) 0.6474(3) 0.0266(7) Uani 1 1 d . . . . .
H35 H -0.127953 0.759010 0.661561 0.032 Uiso 1 1 calc R U . . .
C14 C -0.0150(3) 0.2067(3) 0.7175(3) 0.0256(7) Uani 1 1 d . . . . .
H14 H -0.080924 0.159396 0.731429 0.031 Uiso 1 1 calc R U . . .
C25 C 0.4591(4) 0.0127(4) 0.7137(3) 0.0381(10) Uani 1 1 d . . . . .
H25 H 0.404621 -0.047545 0.716212 0.046 Uiso 1 1 calc R U . . .
C36 C -0.0002(4) 0.8742(4) 0.6252(3) 0.0285(8) Uani 1 1 d . . . . .
H36 H -0.059225 0.951611 0.624828 0.034 Uiso 1 1 calc R U . . .
C17 C 0.7842(4) 0.0300(4) 1.0504(3) 0.0303(8) Uani 1 1 d . . . . .
H17 H 0.819571 -0.056041 1.044231 0.036 Uiso 1 1 calc R U . . .
C23 C 0.6324(4) 0.1007(4) 0.6384(3) 0.0381(10) Uani 1 1 d . . . . .
H23 H 0.697771 0.100220 0.590132 0.046 Uiso 1 1 calc R U . . .
C37 C 0.1265(4) 0.8750(3) 0.6035(3) 0.0289(8) Uani 1 1 d . . . . .
H37 H 0.154399 0.953196 0.587812 0.035 Uiso 1 1 calc R U . . .
C18 C 0.8203(4) 0.0879(4) 1.1284(3) 0.0349(9) Uani 1 1 d . . . . .
H18 H 0.880512 0.041621 1.175220 0.042 Uiso 1 1 calc R U . . .
C3 C 0.2510(4) 0.2037(4) 1.1243(3) 0.0277(8) Uani 1 1 d . . . . .
H3 H 0.264736 0.158699 1.187953 0.033 Uiso 1 1 calc R U . . .
C24 C 0.5543(5) 0.0119(4) 0.6424(3) 0.0416(11) Uani 1 1 d . . . . .
H24 H 0.565472 -0.049198 0.596887 0.050 Uiso 1 1 calc R U . . .
C4 C 0.1276(4) 0.2523(4) 1.0919(3) 0.0284(8) Uani 1 1 d . . . . .
H4 H 0.057596 0.242920 1.134293 0.034 Uiso 1 1 calc R U . . .

loop_
_atom_site_aniso_label
_atom_site_aniso_U_11
_atom_site_aniso_U_22
_atom_site_aniso_U_33
_atom_site_aniso_U_23
_atom_site_aniso_U_13
_atom_site_aniso_U_12
Bi2 0.02175(6) 0.01686(6) 0.01912(6) 0.00198(5) -0.00335(5) -0.00337(5)
Bi1 0.02367(6) 0.01799(6) 0.02201(7) 0.00142(5) -0.00373(5) -0.00475(5)
O1 0.0268(12) 0.0193(12) 0.0201(12) -0.0003(10) -0.0017(10) -0.0043(10)
C21 0.0217(16) 0.0222(16) 0.0190(16) 0.0030(13) 0.0000(13) 0.0010(13)
C27 0.0235(16) 0.0205(16) 0.0235(17) 0.0003(14) 0.0010(14) -0.0059(13)
C10 0.0198(15) 0.0158(15) 0.0218(16) 0.0015(13) -0.0059(13) 0.0001(12)
C30 0.038(2) 0.0293(19) 0.0239(18) -0.0061(15) 0.0050(16) -0.0171(16)
C1 0.0249(16) 0.0175(15) 0.0184(16) -0.0045(13) 0.0011(13) -0.0020(12)
C33 0.0269(17) 0.0202(16) 0.0167(16) -0.0013(13) -0.0021(13) -0.0044(13)
C12 0.0248(16) 0.0191(16) 0.0203(17) 0.0026(13) -0.0026(13) -0.0014(13)
C34 0.0281(17) 0.0195(16) 0.0219(17) -0.0019(13) 0.0016(14) -0.0052(13)
C9 0.0216(16) 0.0216(16) 0.0234(17) 0.0051(14) 0.0004(13) -0.0016(13)
C11 0.0229(15) 0.0172(15) 0.0200(16) 0.0024(13) -0.0033(13) -0.0028(12)
C28 0.0234(17) 0.0246(18) 0.034(2) -0.0022(16) -0.0002(15) -0.0014(14)
C13 0.0280(17) 0.0194(16) 0.0286(19) -0.0017(14) -0.0070(15) -0.0063(14)
C26 0.0315(19) 0.0262(18) 0.0274(19) -0.0021(15) 0.0005(16) -0.0062(15)
C6 0.0247(16) 0.0188(15) 0.0189(16) -0.0032(13) 0.0002(13) 0.0001(13)
C2 0.0296(18) 0.0244(17) 0.0181(16) -0.0054(14) -0.0022(14) -0.0045(14)
C22 0.0298(19) 0.0263(18) 0.029(2) 0.0031(16) 0.0024(16) 0.0006(15)
C29 0.0306(19) 0.030(2) 0.038(2) -0.0123(17) 0.0083(17) -0.0049(16)
C15 0.0228(16) 0.0275(18) 0.0212(17) 0.0027(14) -0.0042(13) -0.0087(14)
C7 0.0234(18) 0.042(2) 0.030(2) 0.0037(18) 0.0053(16) 0.0022(16)
C31 0.037(2) 0.031(2) 0.0195(18) 0.0017(15) -0.0036(15) -0.0080(16)
C20 0.0311(19) 0.0282(19) 0.031(2) -0.0061(16) -0.0038(16) -0.0021(15)
C19 0.042(2) 0.039(2) 0.0244(19) -0.0013(17) -0.0120(17) -0.0128(19)
C32 0.0323(19) 0.0221(17) 0.0247(19) 0.0008(15) -0.0013(15) 0.0003(15)
C16 0.0292(18) 0.0206(17) 0.030(2) 0.0012(15) -0.0088(15) -0.0076(14)
C38 0.0257(17) 0.0218(17) 0.0238(18) 0.0022(14) -0.0023(14) -0.0033(13)
C8 0.0222(17) 0.040(2) 0.0266(19) 0.0049(17) -0.0022(15) -0.0043(15)
C5 0.0260(17) 0.0248(18) 0.0248(18) -0.0044(15) 0.0031(14) 0.0009(14)
C35 0.0278(18) 0.0273(18) 0.0235(18) -0.0026(15) 0.0031(15) -0.0023(15)
C14 0.0247(17) 0.0197(16) 0.032(2) 0.0057(15) -0.0043(15) -0.0069(13)
C25 0.047(3) 0.033(2) 0.036(2) -0.0099(18) 0.000(2) -0.0094(19)
C36 0.035(2) 0.0254(18) 0.0220(18) -0.0042(15) -0.0043(15) 0.0036(15)
C17 0.0292(18) 0.0246(18) 0.035(2) 0.0058(16) -0.0086(16) -0.0025(15)
C23 0.044(2) 0.038(2) 0.024(2) 0.0033(17) 0.0098(18) 0.0099(19)
C37 0.039(2) 0.0187(17) 0.030(2) -0.0033(15) -0.0052(17) -0.0056(15)
C18 0.038(2) 0.036(2) 0.030(2) 0.0108(18) -0.0157(17) -0.0112(18)
C3 0.0337(19) 0.031(2) 0.0190(17) -0.0039(15) -0.0005(15) -0.0068(16)
C24 0.063(3) 0.031(2) 0.026(2) -0.0064(17) -0.002(2) 0.006(2)
C4 0.0299(19) 0.037(2) 0.0180(17) -0.0043(15) 0.0056(15) -0.0054(16)

loop_
_atom_type_symbol
_atom_type_description
_atom_type_scat_dispersion_real
_atom_type_scat_dispersion_imag
_atom_type_scat_source
C C 0.0033 0.0016 'International Tables Vol C Tables 4.2.6.8 and 6.1.1.4'
H H 0.0000 0.0000 'International Tables Vol C Tables 4.2.6.8 and 6.1.1.4'
Bi Bi -4.1077 10.2566 'International Tables Vol C Tables 4.2.6.8 and 6.1.1.4'
O O 0.0106 0.0060 'International Tables Vol C Tables 4.2.6.8 and 6.1.1.4'

loop_
_exptl_crystal_face_index_h
_exptl_crystal_face_index_k
_exptl_crystal_face_index_l
_exptl_crystal_face_perp_dist
0.00 -1.00 -1.00 0.0200
0.00 1.00 1.00 0.0200
1.00 0.00 0.00 0.0350
-1.00 0.00 0.00 0.0350
0.00 1.00 -1.00 0.0250
0.00 -1.00 1.00 0.0250

loop_
_geom_angle_atom_site_label_1
_geom_angle_atom_site_label_2
_geom_angle_atom_site_label_3
_geom_angle
_geom_angle_site_symmetry_1
_geom_angle_site_symmetry_3
_geom_angle_publ_flag
C27 Bi2 C33 94.34(12) . . ?
C11 Bi2 C27 92.72(12) . . ?
C11 Bi2 C33 93.21(12) . . ?
C21 Bi1 C1 97.62(12) . . ?
C21 Bi1 C15 94.52(13) . . ?
C1 Bi1 C15 92.32(12) . . ?
C10 O1 C6 118.8(3) . . ?
C26 C21 Bi1 122.8(3) . . ?
C26 C21 C22 118.9(4) . . ?
C22 C21 Bi1 118.4(3) . . ?
C28 C27 Bi2 118.8(3) . . ?
C32 C27 Bi2 123.0(3) . . ?
C32 C27 C28 118.2(3) . . ?
C9 C10 O1 125.0(3) . . ?
C11 C10 O1 114.0(3) . . ?
C11 C10 C9 121.0(3) . . ?
C29 C30 H30 120.2 . . ?
C31 C30 H30 120.2 . . ?
C31 C30 C29 119.6(4) . . ?
C6 C1 Bi1 121.3(2) . . ?
C6 C1 C2 117.6(3) . . ?
C2 C1 Bi1 120.5(2) . . ?
C34 C33 Bi2 122.9(2) . . ?
C34 C33 C38 118.2(3) . . ?
C38 C33 Bi2 118.7(3) . . ?
C11 C12 H12 119.8 . . ?
C11 C12 C13 120.4(3) . . ?
C13 C12 H12 119.8 . . ?
C33 C34 H34 119.6 . . ?
C33 C34 C35 120.9(3) . . ?
C35 C34 H34 119.6 . . ?
C10 C9 C8 126.3(3) . . ?
C14 C9 C10 117.1(3) . . ?
C14 C9 C8 116.4(3) . . ?
C10 C11 Bi2 118.8(2) . . ?
C12 C11 Bi2 121.8(3) . . ?
C12 C11 C10 119.3(3) . . ?
C27 C28 H28 119.5 . . ?
C27 C28 C29 121.0(4) . . ?
C29 C28 H28 119.5 . . ?
C12 C13 H13 120.4 . . ?
C14 C13 C12 119.1(3) . . ?
C14 C13 H13 120.4 . . ?
C21 C26 H26 119.8 . . ?
C25 C26 C21 120.4(4) . . ?
C25 C26 H26 119.8 . . ?
C1 C6 O1 118.6(3) . . ?
C1 C6 C5 122.6(3) . . ?
C5 C6 O1 118.7(3) . . ?
C1 C2 H2 119.6 . . ?
C3 C2 C1 120.7(3) . . ?
C3 C2 H2 119.6 . . ?
C21 C22 H22 119.7 . . ?
C23 C22 C21 120.6(4) . . ?
C23 C22 H22 119.7 . . ?
C30 C29 C28 119.6(4) . . ?
C30 C29 H29 120.2 . . ?
C28 C29 H29 120.2 . . ?
C20 C15 Bi1 118.5(3) . . ?
C16 C15 Bi1 122.3(3) . . ?
C16 C15 C20 119.2(3) . . ?
H7A C7 H7B 108.3 . . ?
C8 C7 H7A 109.9 . . ?
C8 C7 H7B 109.9 . . ?
C5 C7 H7A 109.9 . . ?
C5 C7 H7B 109.9 . . ?
C5 C7 C8 108.8(3) . . ?
C30 C31 H31 119.7 . . ?
C30 C31 C32 120.5(4) . . ?
C32 C31 H31 119.7 . . ?
C15 C20 H20 119.9 . . ?
C15 C20 C19 120.3(4) . . ?
C19 C20 H20 119.9 . . ?
C20 C19 H19 119.8 . . ?
C18 C19 C20 120.4(4) . . ?
C18 C19 H19 119.8 . . ?
C27 C32 H32 119.5 . . ?
C31 C32 C27 121.0(4) . . ?
C31 C32 H32 119.5 . . ?
C15 C16 H16 119.8 . . ?
C15 C16 C17 120.3(4) . . ?
C17 C16 H16 119.8 . . ?
C33 C38 H38 119.5 . . ?
C37 C38 C33 120.9(3) . . ?
C37 C38 H38 119.5 . . ?
C9 C8 C7 115.0(3) . . ?
C9 C8 H8A 108.5 . . ?
C9 C8 H8B 108.5 . . ?
C7 C8 H8A 108.5 . . ?
C7 C8 H8B 108.5 . . ?
H8A C8 H8B 107.5 . . ?
C6 C5 C7 119.5(3) . . ?
C6 C5 C4 118.1(3) . . ?
C4 C5 C7 122.1(3) . . ?
C34 C35 H35 120.0 . . ?
C36 C35 C34 120.1(4) . . ?
C36 C35 H35 120.0 . . ?
C9 C14 H14 118.6 . . ?
C13 C14 C9 122.7(3) . . ?
C13 C14 H14 118.6 . . ?
C26 C25 H25 119.8 . . ?
C26 C25 C24 120.3(4) . . ?
C24 C25 H25 119.8 . . ?
C35 C36 H36 120.1 . . ?
C37 C36 C35 119.7(3) . . ?
C37 C36 H36 120.1 . . ?
C16 C17 H17 119.9 . . ?
C16 C17 C18 120.3(4) . . ?
C18 C17 H17 119.9 . . ?
C22 C23 H23 119.9 . . ?
C24 C23 C22 120.2(4) . . ?
C24 C23 H23 119.9 . . ?
C38 C37 H37 119.9 . . ?
C36 C37 C38 120.2(3) . . ?
C36 C37 H37 119.9 . . ?
C19 C18 C17 119.5(4) . . ?
C19 C18 H18 120.2 . . ?
C17 C18 H18 120.2 . . ?
C2 C3 H3 119.8 . . ?
C2 C3 C4 120.4(3) . . ?
C4 C3 H3 119.8 . . ?
C25 C24 H24 120.2 . . ?
C23 C24 C25 119.6(4) . . ?
C23 C24 H24 120.2 . . ?
C5 C4 H4 119.8 . . ?
C3 C4 C5 120.4(3) . . ?
C3 C4 H4 119.8 . . ?

loop_
_geom_bond_atom_site_label_1
_geom_bond_atom_site_label_2
_geom_bond_distance
_geom_bond_site_symmetry_2
_geom_bond_publ_flag
Bi2 C27 2.259(4) . ?
Bi2 C33 2.262(3) . ?
Bi2 C11 2.252(3) . ?
Bi1 C21 2.247(4) . ?
Bi1 C1 2.251(3) . ?
Bi1 C15 2.255(3) . ?
O1 C10 1.413(4) . ?
O1 C6 1.415(4) . ?
C21 C26 1.393(5) . ?
C21 C22 1.397(5) . ?
C27 C28 1.394(5) . ?
C27 C32 1.386(5) . ?
C10 C9 1.405(5) . ?
C10 C11 1.404(5) . ?
C30 H30 0.9500 . ?
C30 C29 1.388(6) . ?
C30 C31 1.378(6) . ?
C1 C6 1.390(5) . ?
C1 C2 1.403(5) . ?
C33 C34 1.390(5) . ?
C33 C38 1.400(5) . ?
C12 H12 0.9500 . ?
C12 C11 1.387(5) . ?
C12 C13 1.397(5) . ?
C34 H34 0.9500 . ?
C34 C35 1.393(5) . ?
C9 C8 1.523(5) . ?
C9 C14 1.394(5) . ?
C28 H28 0.9500 . ?
C28 C29 1.395(6) . ?
C13 H13 0.9500 . ?
C13 C14 1.373(5) . ?
C26 H26 0.9500 . ?
C26 C25 1.387(6) . ?
C6 C5 1.393(5) . ?
C2 H2 0.9500 . ?
C2 C3 1.383(5) . ?
C22 H22 0.9500 . ?
C22 C23 1.387(6) . ?
C29 H29 0.9500 . ?
C15 C20 1.396(5) . ?
C15 C16 1.388(5) . ?
C7 H7A 0.9900 . ?
C7 H7B 0.9900 . ?
C7 C8 1.529(6) . ?
C7 C5 1.496(5) . ?
C31 H31 0.9500 . ?
C31 C32 1.384(5) . ?
C20 H20 0.9500 . ?
C20 C19 1.396(5) . ?
C19 H19 0.9500 . ?
C19 C18 1.379(6) . ?
C32 H32 0.9500 . ?
C16 H16 0.9500 . ?
C16 C17 1.392(5) . ?
C38 H38 0.9500 . ?
C38 C37 1.385(5) . ?
C8 H8A 0.9900 . ?
C8 H8B 0.9900 . ?
C5 C4 1.395(5) . ?
C35 H35 0.9500 . ?
C35 C36 1.386(5) . ?
C14 H14 0.9500 . ?
C25 H25 0.9500 . ?
C25 C24 1.392(6) . ?
C36 H36 0.9500 . ?
C36 C37 1.381(6) . ?
C17 H17 0.9500 . ?
C17 C18 1.396(6) . ?
C23 H23 0.9500 . ?
C23 C24 1.383(7) . ?
C37 H37 0.9500 . ?
C18 H18 0.9500 . ?
C3 H3 0.9500 . ?
C3 C4 1.389(5) . ?
C24 H24 0.9500 . ?
C4 H4 0.9500 . ?

loop_
_geom_torsion_atom_site_label_1
_geom_torsion_atom_site_label_2
_geom_torsion_atom_site_label_3
_geom_torsion_atom_site_label_4
_geom_torsion
_geom_torsion_site_symmetry_1
_geom_torsion_site_symmetry_2
_geom_torsion_site_symmetry_3
_geom_torsion_site_symmetry_4
_geom_torsion_publ_flag
Bi2 C27 C28 C29 180.0(3) . . . . ?
Bi2 C27 C32 C31 -179.8(3) . . . . ?
Bi2 C33 C34 C35 174.1(3) . . . . ?
Bi2 C33 C38 C37 -174.0(3) . . . . ?
Bi1 C21 C26 C25 178.9(3) . . . . ?
Bi1 C21 C22 C23 180.0(3) . . . . ?
Bi1 C1 C6 O1 10.5(4) . . . . ?
Bi1 C1 C6 C5 -165.8(3) . . . . ?
Bi1 C1 C2 C3 169.6(3) . . . . ?
Bi1 C15 C20 C19 179.7(3) . . . . ?
Bi1 C15 C16 C17 -179.9(3) . . . . ?
O1 C10 C9 C8 9.6(5) . . . . ?
O1 C10 C9 C14 -176.6(3) . . . . ?
O1 C10 C11 Bi2 -6.3(4) . . . . ?
O1 C10 C11 C12 178.4(3) . . . . ?
O1 C6 C5 C7 5.0(5) . . . . ?
O1 C6 C5 C4 178.7(3) . . . . ?
C21 C26 C25 C24 0.9(6) . . . . ?
C21 C22 C23 C24 1.3(6) . . . . ?
C27 C28 C29 C30 -0.1(6) . . . . ?
C10 O1 C6 C1 115.5(3) . . . . ?
C10 O1 C6 C5 -68.0(4) . . . . ?
C10 C9 C8 C7 9.1(5) . . . . ?
C10 C9 C14 C13 -4.4(5) . . . . ?
C30 C31 C32 C27 -0.2(6) . . . . ?
C1 C6 C5 C7 -178.7(3) . . . . ?
C1 C6 C5 C4 -5.0(5) . . . . ?
C1 C2 C3 C4 -2.2(6) . . . . ?
C33 C34 C35 C36 -0.4(6) . . . . ?
C33 C38 C37 C36 -0.3(6) . . . . ?
C12 C13 C14 C9 -0.7(5) . . . . ?
C34 C33 C38 C37 0.7(5) . . . . ?
C34 C35 C36 C37 0.8(6) . . . . ?
C9 C10 C11 Bi2 170.4(2) . . . . ?
C9 C10 C11 C12 -5.0(5) . . . . ?
C11 C10 C9 C8 -166.6(3) . . . . ?
C11 C10 C9 C14 7.2(5) . . . . ?
C11 C12 C13 C14 3.2(5) . . . . ?
C28 C27 C32 C31 -0.5(5) . . . . ?
C13 C12 C11 Bi2 -175.5(2) . . . . ?
C13 C12 C11 C10 -0.3(5) . . . . ?
C26 C21 C22 C23 -1.1(5) . . . . ?
C26 C25 C24 C23 -0.7(6) . . . . ?
C6 O1 C10 C9 40.8(4) . . . . ?
C6 O1 C10 C11 -142.8(3) . . . . ?
C6 C1 C2 C3 -1.2(5) . . . . ?
C6 C5 C4 C3 1.3(6) . . . . ?
C2 C1 C6 O1 -178.7(3) . . . . ?
C2 C1 C6 C5 4.9(5) . . . . ?
C2 C3 C4 C5 2.2(6) . . . . ?
C22 C21 C26 C25 0.0(5) . . . . ?
C22 C23 C24 C25 -0.3(6) . . . . ?
C29 C30 C31 C32 0.8(6) . . . . ?
C15 C20 C19 C18 0.7(6) . . . . ?
C15 C16 C17 C18 -0.4(6) . . . . ?
C7 C5 C4 C3 174.8(4) . . . . ?
C31 C30 C29 C28 -0.6(6) . . . . ?
C20 C15 C16 C17 0.6(6) . . . . ?
C20 C19 C18 C17 -0.5(7) . . . . ?
C32 C27 C28 C29 0.7(5) . . . . ?
C16 C15 C20 C19 -0.7(6) . . . . ?
C16 C17 C18 C19 0.3(6) . . . . ?
C38 C33 C34 C35 -0.3(5) . . . . ?
C8 C9 C14 C13 170.1(3) . . . . ?
C8 C7 C5 C6 71.5(4) . . . . ?
C8 C7 C5 C4 -102.0(4) . . . . ?
C5 C7 C8 C9 -67.7(4) . . . . ?
C35 C36 C37 C38 -0.4(6) . . . . ?
C14 C9 C8 C7 -164.7(3) . . . . ?
